data_2108594
loop_
_publ_author_name
'Balakrishnan, C.'
'Manonmani, M.'
'Rafi Ahamed, S.'
'Vinitha, G.'
'Meenakshisundaram, S. P.'
'Sockalingam, R. M.'

_publ_section_title
;
 Supramolecular cocrystals of O---H&#x00B7;&#x00B7;&#x00B7;O
 hydrogen-bonded 18-crown-6 with isophthalic acid derivatives: Hirshfeld
 surface analysis and third-order nonlinear optical properties
;
_journal_issue 2
_journal_name_full 'Acta Crystallographica Section B'
_journal_page_first
;
;
_journal_paper_doi 10.1107/S2052520620001821
_journal_volume 76
_journal_year 2020
_chemical_formula_moiety 'C12 H24 O6, 2(C9 H6 O6), 2(H2 O)'
_chemical_formula_sum 'C30 H40 O20'
_chemical_formula_weight 720.62
_space_group_crystal_system triclinic
_space_group_IT_number 2
_space_group_name_Hall '-P 1'
_space_group_name_H-M_alt 'P -1'
_atom_sites_solution_hydrogens mixed
_audit_creation_method SHELXL-2014/7
_cell_angle_alpha 77.133(4)
_cell_angle_beta 79.494(4)
_cell_angle_gamma 84.408(4)
_cell_formula_units_Z 1
_cell_length_a 7.5073(9)
_cell_length_b 8.0208(9)
_cell_length_c 14.7230(16)
_cell_measurement_reflns_used 9965
_cell_measurement_temperature 296(2)
_cell_measurement_theta_max 30.38
_cell_measurement_theta_min 2.87
_cell_volume 848.29(17)
_computing_cell_refinement 'APEX3/SAINT (Bruker, 2016)'
_computing_data_collection 'APEX3(Bruker, 2016)'
_computing_data_reduction 'SAINT/XPREP (Bruker, 2016)'
_computing_molecular_graphics 'ORTEP3 (Farrugia, 1997) and Mercury (Bruno et al., 2002)'
_computing_publication_material 'SHELXL-2014/7 (Sheldrick, 2014)'
_computing_structure_refinement 'SHELXL-2014/7 (Sheldrick, 2014)'
_computing_structure_solution 'SHELXT-2014/5 (Sheldrick, 2014)'
_diffrn_ambient_temperature 296(2)
_diffrn_measured_fraction_theta_full 0.995
_diffrn_measured_fraction_theta_max 0.995
_diffrn_measurement_device_type 'Bruker axs kappa apex3 CMOS Diffractometer'
_diffrn_measurement_method '\w and \f scan'
_diffrn_radiation_monochromator graphite
_diffrn_radiation_source 'fine-focus sealed tube'
_diffrn_radiation_type MoK\a
_diffrn_radiation_wavelength 0.71073
_diffrn_reflns_av_R_equivalents 0.0274
_diffrn_reflns_av_unetI/netI 0.0147
_diffrn_reflns_Laue_measured_fraction_full 0.995
_diffrn_reflns_Laue_measured_fraction_max 0.995
_diffrn_reflns_limit_h_max 8
_diffrn_reflns_limit_h_min -8
_diffrn_reflns_limit_k_max 9
_diffrn_reflns_limit_k_min -9
_diffrn_reflns_limit_l_max 17
_diffrn_reflns_limit_l_min -17
_diffrn_reflns_number 24568
_diffrn_reflns_point_group_measured_fraction_full 0.995
_diffrn_reflns_point_group_measured_fraction_max 0.995
_diffrn_reflns_theta_full 24.999
_diffrn_reflns_theta_max 24.999
_diffrn_reflns_theta_min 3.234
_exptl_absorpt_coefficient_mu 0.120
_exptl_absorpt_correction_T_max 0.7461
_exptl_absorpt_correction_T_min 0.7141
_exptl_absorpt_correction_type multi-scan
_exptl_absorpt_process_details 'SADABS (Bruker, 2016)'
_exptl_crystal_colour colourless
_exptl_crystal_density_diffrn 1.411
_exptl_crystal_description block
_exptl_crystal_F_000 380
_exptl_crystal_size_max 0.200
_exptl_crystal_size_mid 0.200
_exptl_crystal_size_min 0.100
_refine_diff_density_max 0.199
_refine_diff_density_min -0.244
_refine_diff_density_rms 0.044
_refine_ls_extinction_method none
_refine_ls_goodness_of_fit_ref 1.080
_refine_ls_hydrogen_treatment mixed
_refine_ls_matrix_type full
_refine_ls_number_parameters 237
_refine_ls_number_reflns 2965
_refine_ls_number_restraints 3
_refine_ls_restrained_S_all 1.079
_refine_ls_R_factor_all 0.0601
_refine_ls_R_factor_gt 0.0470
_refine_ls_shift/su_max 0.000
_refine_ls_shift/su_mean 0.000
_refine_ls_structure_factor_coef Fsqd
_refine_ls_weighting_details 'w=1/[\s^2^(Fo^2^)+(0.0658P)^2^+0.4432P] where P=(Fo^2^+2Fc^2^)/3'
_refine_ls_weighting_scheme calc
_refine_ls_wR_factor_gt 0.1215
_refine_ls_wR_factor_ref 0.1396
_reflns_Friedel_coverage 0.000
_reflns_number_gt 2384
_reflns_number_total 2965
_reflns_threshold_expression 'I > 2\s(I)'
_cod_data_source_file aw5031sup1.cif
_cod_data_source_block II
_cod_database_code 2108594
_publcif_datablock.id {fa82224f-74af-4217-9fcd-18991f0ec280}

_shelx_shelxl_version_number 2014/7
_shelx_space_group_comment
;
The symmetry employed for this shelxl refinement is uniquely defined
by the following loop, which should always be used as a source of
symmetry information in preference to the above space-group names.
They are only intended as comments.
;
_shelx_estimated_absorpt_t_min 0.976
_shelx_estimated_absorpt_t_max 0.988
_publcif_info_exptl_table_max_cols 4
_publcif_info_exptl_table_use_headnotes n
_publcif_funding_html
;
;

loop_
_space_group_symop_operation_xyz
'x, y, z'
'-x, -y, -z'

loop_
_atom_site_label
_atom_site_type_symbol
_atom_site_fract_x
_atom_site_fract_y
_atom_site_fract_z
_atom_site_U_iso_or_equiv
_atom_site_adp_type
_atom_site_occupancy
_atom_site_site_symmetry_order
_atom_site_calc_flag
_atom_site_refinement_flags_posn
_atom_site_refinement_flags_adp
_atom_site_refinement_flags_occupancy
_atom_site_disorder_assembly
_atom_site_disorder_group
C1 C 0.3047(5) 0.3435(5) 1.1019(3) 0.0932(11) Uani 1 1 d . . . . .
H1A H 0.3006 0.4440 1.1289 0.112 Uiso 1 1 calc R U . . .
H1B H 0.2170 0.2661 1.1419 0.112 Uiso 1 1 calc R U . . .
C2 C 0.2601(4) 0.3940(4) 1.0054(3) 0.0940(12) Uani 1 1 d . . . . .
H2A H 0.1562 0.4760 1.0050 0.113 Uiso 1 1 calc R U . . .
H2B H 0.3619 0.4489 0.9626 0.113 Uiso 1 1 calc R U . . .
C3 C 0.1832(5) 0.2927(5) 0.8802(3) 0.0973(12) Uani 1 1 d . . . . .
H3A H 0.2865 0.3462 0.8380 0.117 Uiso 1 1 calc R U . . .
H3B H 0.0789 0.3740 0.8770 0.117 Uiso 1 1 calc R U . . .
C4 C 0.1468(4) 0.1392(6) 0.8508(3) 0.1019(13) Uani 1 1 d . . . . .
H4A H 0.0566 0.0759 0.8982 0.122 Uiso 1 1 calc R U . . .
H4B H 0.0996 0.1710 0.7918 0.122 Uiso 1 1 calc R U . . .
C5 C 0.2860(6) -0.1241(5) 0.8200(2) 0.0907(11) Uani 1 1 d . . . . .
H5A H 0.2387 -0.1076 0.7614 0.109 Uiso 1 1 calc R U . . .
H5B H 0.1995 -0.1857 0.8705 0.109 Uiso 1 1 calc R U . . .
C6 C 0.4620(6) -0.2224(4) 0.81275(18) 0.0880(12) Uani 1 1 d . . . . .
H6A H 0.4504 -0.3274 0.7925 0.106 Uiso 1 1 calc R U . . .
H6B H 0.5509 -0.1559 0.7661 0.106 Uiso 1 1 calc R U . . .
C7 C 0.6904(2) 0.5953(2) 0.52059(13) 0.0310(4) Uani 1 1 d . . . . .
C8 C 0.6803(2) 0.4897(2) 0.61002(12) 0.0321(4) Uani 1 1 d . . . . .
H8 H 0.6234 0.5313 0.6628 0.038 Uiso 1 1 calc R U . . .
C9 C 0.7548(2) 0.3224(2) 0.62084(12) 0.0298(4) Uani 1 1 d . . . . .
C10 C 0.8386(2) 0.2612(2) 0.54153(12) 0.0316(4) Uani 1 1 d . . . . .
H10 H 0.8883 0.1492 0.5483 0.038 Uiso 1 1 calc R U . . .
C11 C 0.8487(2) 0.3663(2) 0.45171(12) 0.0313(4) Uani 1 1 d . . . . .
C12 C 0.7749(2) 0.5334(2) 0.44136(12) 0.0318(4) Uani 1 1 d . . . . .
H12 H 0.7819 0.6040 0.3816 0.038 Uiso 1 1 calc R U . . .
C13 C 0.6096(3) 0.7733(2) 0.51109(13) 0.0361(4) Uani 1 1 d . . . . .
C14 C 0.7493(2) 0.2070(2) 0.71626(12) 0.0332(4) Uani 1 1 d . . . . .
C15 C 0.9387(3) 0.3019(2) 0.36618(13) 0.0388(5) Uani 1 1 d . . . . .
O1 O 0.4783(3) 0.2627(2) 1.09713(12) 0.0662(5) Uani 1 1 d . . . . .
O2 O 0.2201(3) 0.2485(2) 0.97351(14) 0.0740(6) Uani 1 1 d . . . . .
O3 O 0.3117(3) 0.0342(3) 0.83875(12) 0.0718(6) Uani 1 1 d . . . . .
O4 O 0.6319(3) 0.86627(18) 0.42674(10) 0.0581(5) Uani 1 1 d . . . . .
H4 H 0.5804 0.9611 0.4275 0.087 Uiso 1 1 calc R U . . .
O5 O 0.5244(2) 0.82432(18) 0.58067(10) 0.0544(4) Uani 1 1 d . . . . .
O6 O 0.6712(2) 0.27946(17) 0.78535(9) 0.0492(4) Uani 1 1 d . . . . .
H6 H 0.6781 0.2131 0.8359 0.074 Uiso 1 1 calc R U . . .
O7 O 0.8140(2) 0.06026(17) 0.72783(9) 0.0454(4) Uani 1 1 d . . . . .
O8 O 1.0098(3) 0.1450(2) 0.38775(11) 0.0678(6) Uani 1 1 d . . . . .
H8A H 1.0526 0.1116 0.3391 0.102 Uiso 1 1 calc R U . . .
O9 O 0.9457(3) 0.3822(2) 0.28707(10) 0.0683(6) Uani 1 1 d . . . . .
O10 O 0.6836(2) 0.1087(2) 0.95193(10) 0.0553(4) Uani 1 1 d D . . . .
H10B H 0.616(3) 0.149(3) 0.9945(17) 0.074(9) Uiso 1 1 d D . . . .
H10A H 0.704(5) 0.001(2) 0.968(2) 0.111(13) Uiso 1 1 d D . . . .

loop_
_atom_site_aniso_label
_atom_site_aniso_U_11
_atom_site_aniso_U_22
_atom_site_aniso_U_33
_atom_site_aniso_U_23
_atom_site_aniso_U_13
_atom_site_aniso_U_12
C1 0.090(2) 0.078(2) 0.110(3) -0.054(2) 0.029(2) -0.0064(17)
C2 0.0652(18) 0.0450(15) 0.157(4) -0.0140(19) 0.002(2) 0.0136(13)
C3 0.077(2) 0.106(3) 0.084(2) 0.021(2) -0.0168(18) 0.0282(19)
C4 0.0588(19) 0.167(4) 0.072(2) 0.008(2) -0.0343(16) -0.002(2)
C5 0.117(3) 0.121(3) 0.0458(16) -0.0114(16) -0.0213(17) -0.061(2)
C6 0.154(3) 0.084(2) 0.0335(13) -0.0270(13) 0.0104(16) -0.058(2)
C7 0.0330(9) 0.0278(9) 0.0319(9) -0.0065(7) -0.0055(7) 0.0005(7)
C8 0.0359(9) 0.0316(9) 0.0280(9) -0.0099(7) 0.0000(7) -0.0004(7)
C9 0.0330(9) 0.0284(9) 0.0272(9) -0.0071(7) -0.0015(7) -0.0011(7)
C10 0.0381(10) 0.0265(9) 0.0290(9) -0.0068(7) -0.0036(7) 0.0030(7)
C11 0.0367(10) 0.0301(9) 0.0269(9) -0.0076(7) -0.0040(7) 0.0008(7)
C12 0.0373(10) 0.0297(9) 0.0265(9) -0.0033(7) -0.0048(7) -0.0004(7)
C13 0.0433(11) 0.0297(9) 0.0339(10) -0.0074(8) -0.0048(8) 0.0031(8)
C14 0.0384(10) 0.0317(10) 0.0274(9) -0.0074(7) -0.0002(7) 0.0004(7)
C15 0.0498(11) 0.0347(10) 0.0299(10) -0.0082(8) -0.0036(8) 0.0047(8)
O1 0.0905(13) 0.0588(10) 0.0463(10) -0.0234(8) 0.0143(9) -0.0104(9)
O2 0.0697(12) 0.0630(12) 0.0757(13) 0.0061(9) -0.0065(10) 0.0046(9)
O3 0.0747(12) 0.0920(14) 0.0521(11) -0.0035(9) -0.0226(9) -0.0256(11)
O4 0.0895(12) 0.0330(8) 0.0391(8) -0.0007(6) 0.0021(8) 0.0183(8)
O5 0.0818(11) 0.0365(8) 0.0372(8) -0.0085(6) -0.0016(7) 0.0200(7)
O6 0.0768(11) 0.0363(8) 0.0268(7) -0.0075(6) 0.0050(7) 0.0115(7)
O7 0.0667(10) 0.0333(7) 0.0295(7) -0.0049(6) 0.0002(6) 0.0114(6)
O8 0.1157(15) 0.0441(9) 0.0309(8) -0.0108(7) 0.0035(8) 0.0339(9)
O9 0.1122(15) 0.0538(10) 0.0265(8) -0.0054(7) 0.0006(8) 0.0251(9)
O10 0.0700(11) 0.0572(11) 0.0295(8) -0.0034(7) 0.0032(7) 0.0073(8)

loop_
_atom_type_symbol
_atom_type_description
_atom_type_scat_dispersion_real
_atom_type_scat_dispersion_imag
_atom_type_scat_source
C C 0.0033 0.0016 'International Tables Vol C Tables 4.2.6.8 and 6.1.1.4'
H H 0.0000 0.0000 'International Tables Vol C Tables 4.2.6.8 and 6.1.1.4'
O O 0.0106 0.0060 'International Tables Vol C Tables 4.2.6.8 and 6.1.1.4'

loop_
_geom_angle_atom_site_label_1
_geom_angle_atom_site_label_2
_geom_angle_atom_site_label_3
_geom_angle
_geom_angle_site_symmetry_1
_geom_angle_site_symmetry_3
_geom_angle_publ_flag
O1 C1 C2 108.7(2) . . ?
O1 C1 H1A 110.0 . . ?
C2 C1 H1A 110.0 . . ?
O1 C1 H1B 110.0 . . ?
C2 C1 H1B 110.0 . . ?
H1A C1 H1B 108.3 . . ?
O2 C2 C1 110.9(3) . . ?
O2 C2 H2A 109.5 . . ?
C1 C2 H2A 109.5 . . ?
O2 C2 H2B 109.5 . . ?
C1 C2 H2B 109.5 . . ?
H2A C2 H2B 108.0 . . ?
O2 C3 C4 109.6(3) . . ?
O2 C3 H3A 109.8 . . ?
C4 C3 H3A 109.8 . . ?
O2 C3 H3B 109.8 . . ?
C4 C3 H3B 109.8 . . ?
H3A C3 H3B 108.2 . . ?
O3 C4 C3 109.3(3) . . ?
O3 C4 H4A 109.8 . . ?
C3 C4 H4A 109.8 . . ?
O3 C4 H4B 109.8 . . ?
C3 C4 H4B 109.8 . . ?
H4A C4 H4B 108.3 . . ?
O3 C5 C6 108.3(2) . . ?
O3 C5 H5A 110.0 . . ?
C6 C5 H5A 110.0 . . ?
O3 C5 H5B 110.0 . . ?
C6 C5 H5B 110.0 . . ?
H5A C5 H5B 108.4 . . ?
O1 C6 C5 109.8(2) 2_657 . ?
O1 C6 H6A 109.7 2_657 . ?
C5 C6 H6A 109.7 . . ?
O1 C6 H6B 109.7 2_657 . ?
C5 C6 H6B 109.7 . . ?
H6A C6 H6B 108.2 . . ?
C8 C7 C12 120.02(16) . . ?
C8 C7 C13 119.20(16) . . ?
C12 C7 C13 120.78(16) . . ?
C9 C8 C7 120.33(16) . . ?
C9 C8 H8 119.8 . . ?
C7 C8 H8 119.8 . . ?
C10 C9 C8 119.38(16) . . ?
C10 C9 C14 119.08(15) . . ?
C8 C9 C14 121.53(15) . . ?
C9 C10 C11 120.53(16) . . ?
C9 C10 H10 119.7 . . ?
C11 C10 H10 119.7 . . ?
C12 C11 C10 119.85(16) . . ?
C12 C11 C15 119.23(16) . . ?
C10 C11 C15 120.91(16) . . ?
C11 C12 C7 119.88(16) . . ?
C11 C12 H12 120.1 . . ?
C7 C12 H12 120.1 . . ?
O5 C13 O4 123.58(17) . . ?
O5 C13 C7 120.62(17) . . ?
O4 C13 C7 115.79(16) . . ?
O7 C14 O6 123.47(17) . . ?
O7 C14 C9 122.94(16) . . ?
O6 C14 C9 113.58(15) . . ?
O9 C15 O8 123.47(18) . . ?
O9 C15 C11 124.48(18) . . ?
O8 C15 C11 112.05(16) . . ?
C1 O1 C6 112.1(3) . 2_657 ?
C3 O2 C2 112.0(3) . . ?
C5 O3 C4 113.2(3) . . ?
C13 O4 H4 109.5 . . ?
C14 O6 H6 109.5 . . ?
C15 O8 H8A 109.5 . . ?
H10B O10 H10A 112(2) . . ?

loop_
_geom_bond_atom_site_label_1
_geom_bond_atom_site_label_2
_geom_bond_distance
_geom_bond_site_symmetry_2
_geom_bond_publ_flag
C1 O1 1.395(4) . ?
C1 C2 1.479(5) . ?
C1 H1A 0.9700 . ?
C1 H1B 0.9700 . ?
C2 O2 1.427(4) . ?
C2 H2A 0.9700 . ?
C2 H2B 0.9700 . ?
C3 O2 1.412(4) . ?
C3 C4 1.457(6) . ?
C3 H3A 0.9700 . ?
C3 H3B 0.9700 . ?
C4 O3 1.434(4) . ?
C4 H4A 0.9700 . ?
C4 H4B 0.9700 . ?
C5 O3 1.396(4) . ?
C5 C6 1.471(5) . ?
C5 H5A 0.9700 . ?
C5 H5B 0.9700 . ?
C6 O1 1.436(4) 2_657 ?
C6 H6A 0.9700 . ?
C6 H6B 0.9700 . ?
C7 C8 1.392(3) . ?
C7 C12 1.392(3) . ?
C7 C13 1.482(2) . ?
C8 C9 1.389(2) . ?
C8 H8 0.9300 . ?
C9 C10 1.388(2) . ?
C9 C14 1.497(2) . ?
C10 C11 1.395(3) . ?
C10 H10 0.9300 . ?
C11 C12 1.386(3) . ?
C11 C15 1.490(2) . ?
C12 H12 0.9300 . ?
C13 O5 1.234(2) . ?
C13 O4 1.289(2) . ?
C14 O7 1.216(2) . ?
C14 O6 1.303(2) . ?
C15 O9 1.194(2) . ?
C15 O8 1.312(2) . ?
O1 C6 1.436(4) 2_657 ?
O4 H4 0.8200 . ?
O6 H6 0.8200 . ?
O8 H8A 0.8200 . ?
O10 H10B 0.833(17) . ?
O10 H10A 0.848(17) . ?

loop_
_geom_hbond_atom_site_label_D
_geom_hbond_atom_site_label_H
_geom_hbond_atom_site_label_A
_geom_hbond_distance_DH
_geom_hbond_distance_HA
_geom_hbond_distance_DA
_geom_hbond_angle_DHA
_geom_hbond_site_symmetry_A
C2 H2B O1 0.97 2.61 3.441(4) 143.8 2_667
C6 H6B O7 0.97 2.66 3.519(4) 148.6 .
O4 H4 O5 0.82 1.81 2.628(2) 175.3 2_676
O6 H6 O10 0.82 1.73 2.542(2) 168.7 .
O8 H8A O7 0.82 1.96 2.7129(19) 151.8 2_756
O10 H10B O1 0.833(17) 2.013(17) 2.842(2) 173(3) .
O10 H10A O2 0.848(17) 2.065(19) 2.902(3) 169(3) 2_657

loop_
_geom_torsion_atom_site_label_1
_geom_torsion_atom_site_label_2
_geom_torsion_atom_site_label_3
_geom_torsion_atom_site_label_4
_geom_torsion
_geom_torsion_site_symmetry_1
_geom_torsion_site_symmetry_2
_geom_torsion_site_symmetry_3
_geom_torsion_site_symmetry_4
_geom_torsion_publ_flag
O1 C1 C2 O2 74.3(3) . . . . ?
O2 C3 C4 O3 -70.1(4) . . . . ?
O3 C5 C6 O1 66.0(3) . . . 2_657 ?
C12 C7 C8 C9 0.2(3) . . . . ?
C13 C7 C8 C9 179.96(17) . . . . ?
C7 C8 C9 C10 -0.4(3) . . . . ?
C7 C8 C9 C14 178.74(16) . . . . ?
C8 C9 C10 C11 0.2(3) . . . . ?
C14 C9 C10 C11 -178.92(16) . . . . ?
C9 C10 C11 C12 0.1(3) . . . . ?
C9 C10 C11 C15 179.86(17) . . . . ?
C10 C11 C12 C7 -0.3(3) . . . . ?
C15 C11 C12 C7 179.98(17) . . . . ?
C8 C7 C12 C11 0.1(3) . . . . ?
C13 C7 C12 C11 -179.64(17) . . . . ?
C8 C7 C13 O5 -4.6(3) . . . . ?
C12 C7 C13 O5 175.19(18) . . . . ?
C8 C7 C13 O4 176.72(18) . . . . ?
C12 C7 C13 O4 -3.5(3) . . . . ?
C10 C9 C14 O7 -0.6(3) . . . . ?
C8 C9 C14 O7 -179.74(18) . . . . ?
C10 C9 C14 O6 178.51(17) . . . . ?
C8 C9 C14 O6 -0.6(3) . . . . ?
C12 C11 C15 O9 -3.5(3) . . . . ?
C10 C11 C15 O9 176.8(2) . . . . ?
C12 C11 C15 O8 176.67(19) . . . . ?
C10 C11 C15 O8 -3.1(3) . . . . ?
C2 C1 O1 C6 175.1(2) . . . 2_657 ?
C4 C3 O2 C2 178.9(3) . . . . ?
C1 C2 O2 C3 -177.9(3) . . . . ?
C6 C5 O3 C4 -177.9(2) . . . . ?
C3 C4 O3 C5 173.8(3) . . . . ?

loop_
_publcif_info_tables.block_id
_publcif_info_tables.reference_item
{96bb4f0b-932c-46f8-9852-dee8b2f3db75} '_publcif_info_datablock.publ_exptl'
{96bb4f0b-932c-46f8-9852-dee8b2f3db75} '_geom_hbond_atom_site_label_D'
{fa82224f-74af-4217-9fcd-18991f0ec280} '_geom_hbond_atom_site_label_D'

loop_
_publcif_info_cif.paper_type
CB

loop_
_publcif_info_datablock.id
_publcif_info_datablock.publ_exptl
_publcif_info_datablock.publ_geom
_publcif_info_datablock.structure
{96bb4f0b-932c-46f8-9852-dee8b2f3db75} y y y
{fa82224f-74af-4217-9fcd-18991f0ec280} y y y

loop_
_publcif_info_exptl_table_extra_item
sin_theta_over_lambda_max

loop_
_publcif_info_exptl_table_header_item
?

_cod_database_fobs_code 2108594
